data_7159614
loop_
_publ_author_name
'Bhattacharjee, Prantika'
'Sarma, Bipul'
'Bora, Utpal'

_publ_section_title
;
 Molecular-iodine catalyzed selective construction of
 cyclopenta[<i>b</i>]indoles from indoles and acetone: a green gateway to
 indole-fused cycles.
;
_journal_issue 46
_journal_name_full 'Organic &amp; biomolecular chemistry'
_journal_page_first 9275
_journal_page_last 9285
_journal_paper_doi 10.1039/d3ob01561k
_journal_volume 21
_journal_year 2023
_chemical_formula_sum 'C26 H30 N2 O2'
_chemical_formula_weight 402.52
_space_group_crystal_system orthorhombic
_space_group_IT_number 61
_space_group_name_Hall '-P 2ac 2ab'
_space_group_name_H-M_alt 'P b c a'
_atom_sites_solution_hydrogens geom
_audit_creation_method SHELXL-2014/7
_audit_update_record
;
2023-04-07 deposited with the CCDC.	2023-10-30 downloaded from the CCDC.
;
_cell_angle_alpha 90
_cell_angle_beta 90
_cell_angle_gamma 90
_cell_formula_units_Z 8
_cell_length_a 8.0818(7)
_cell_length_b 16.4868(15)
_cell_length_c 32.475(3)
_cell_measurement_reflns_used 9875
_cell_measurement_temperature 100(2)
_cell_measurement_theta_max 22.56
_cell_measurement_theta_min 2.47
_cell_volume 4327.1(7)
_computing_cell_refinement 'Bruker SAINT'
_computing_data_collection 'Bruker APEX2'
_computing_data_reduction 'Bruker SAINT'
_computing_molecular_graphics 'Bruker SHELXTL'
_computing_publication_material 'Bruker SHELXTL'
_computing_structure_refinement 'SHELXL-2014/7 (Sheldrick, 2014)'
_computing_structure_solution 'SHELXS-97 (Sheldrick 2008)'
_diffrn_ambient_temperature 100(2)
_diffrn_measured_fraction_theta_full 0.987
_diffrn_measured_fraction_theta_max 0.988
_diffrn_measurement_device_type 'Bruker APEX-II CCD'
_diffrn_measurement_method '\f and \w scans'
_diffrn_radiation_type MoK\a
_diffrn_radiation_wavelength 0.71073
_diffrn_reflns_av_R_equivalents 0.0970
_diffrn_reflns_av_unetI/netI 0.0239
_diffrn_reflns_Laue_measured_fraction_full 0.987
_diffrn_reflns_Laue_measured_fraction_max 0.988
_diffrn_reflns_limit_h_max 9
_diffrn_reflns_limit_h_min -9
_diffrn_reflns_limit_k_max 20
_diffrn_reflns_limit_k_min -20
_diffrn_reflns_limit_l_max 40
_diffrn_reflns_limit_l_min -40
_diffrn_reflns_number 140783
_diffrn_reflns_point_group_measured_fraction_full 0.987
_diffrn_reflns_point_group_measured_fraction_max 0.988
_diffrn_reflns_theta_full 25.242
_diffrn_reflns_theta_max 26.000
_diffrn_reflns_theta_min 2.509
_exptl_absorpt_coefficient_mu 0.078
_exptl_absorpt_correction_T_max 0.988
_exptl_absorpt_correction_T_min 0.980
_exptl_absorpt_correction_type multi-scan
_exptl_absorpt_process_details SADABS
_exptl_crystal_colour colourless
_exptl_crystal_density_diffrn 1.236
_exptl_crystal_description block
_exptl_crystal_F_000 1728
_exptl_crystal_size_max 0.280
_exptl_crystal_size_mid 0.210
_exptl_crystal_size_min 0.140
_refine_diff_density_max 0.245
_refine_diff_density_min -0.192
_refine_diff_density_rms 0.043
_refine_ls_extinction_coef 0.0028(3)
_refine_ls_extinction_expression Fc^*^=kFc[1+0.001xFc^2^\l^3^/sin(2\q)]^-1/4^
_refine_ls_extinction_method 'SHELXL-2014/7 (Sheldrick 2014'
_refine_ls_goodness_of_fit_ref 1.063
_refine_ls_hydrogen_treatment constr
_refine_ls_matrix_type full
_refine_ls_number_parameters 279
_refine_ls_number_reflns 4193
_refine_ls_number_restraints 0
_refine_ls_restrained_S_all 1.063
_refine_ls_R_factor_all 0.0523
_refine_ls_R_factor_gt 0.0429
_refine_ls_shift/su_max 0.000
_refine_ls_shift/su_mean 0.000
_refine_ls_structure_factor_coef Fsqd
_refine_ls_weighting_details 'w=1/[\s^2^(Fo^2^)+(0.0262P)^2^+3.5098P] where P=(Fo^2^+2Fc^2^)/3'
_refine_ls_weighting_scheme calc
_refine_ls_wR_factor_gt 0.0897
_refine_ls_wR_factor_ref 0.0941
_reflns_Friedel_coverage 0.000
_reflns_number_gt 3578
_reflns_number_total 4193
_reflns_threshold_expression 'I > 2\s(I)'
_cod_data_source_file d3ob01561k2.cif
_cod_data_source_block BS_PB465
_cod_depositor_comments 'Adding full bibliography for 7159614.cif.'
_cod_database_code 7159614
_shelx_shelxl_version_number 2014/7
_shelx_space_group_comment
;
The symmetry employed for this shelxl refinement is uniquely defined
by the following loop, which should always be used as a source of
symmetry information in preference to the above space-group names.
They are only intended as comments.
;
_shelx_estimated_absorpt_t_min 0.978
_shelx_estimated_absorpt_t_max 0.989
_exptl_absorpt_special_details SADABS

loop_
_space_group_symop_operation_xyz
'x, y, z'
'-x+1/2, -y, z+1/2'
'-x, y+1/2, -z+1/2'
'x+1/2, -y+1/2, -z'
'-x, -y, -z'
'x-1/2, y, -z-1/2'
'x, -y-1/2, z-1/2'
'-x-1/2, y-1/2, z'

loop_
_atom_site_label
_atom_site_type_symbol
_atom_site_fract_x
_atom_site_fract_y
_atom_site_fract_z
_atom_site_U_iso_or_equiv
_atom_site_adp_type
_atom_site_occupancy
_atom_site_site_symmetry_order
_atom_site_calc_flag
_atom_site_refinement_flags_posn
_atom_site_refinement_flags_adp
_atom_site_refinement_flags_occupancy
_atom_site_disorder_assembly
_atom_site_disorder_group
O1 O 0.18301(14) 0.73508(6) 0.41318(4) 0.0241(3) Uani 1 1 d . . . . .
O2 O 0.86632(16) 0.63575(7) 0.27940(4) 0.0273(3) Uani 1 1 d . . . . .
N2 N 0.50254(15) 0.45102(7) 0.37196(4) 0.0153(3) Uani 1 1 d . . . . .
N1 N 1.04141(16) 0.32285(7) 0.31784(4) 0.0182(3) Uani 1 1 d . . . . .
C21 C 0.48395(18) 0.56539(8) 0.41153(4) 0.0144(3) Uani 1 1 d . . . . .
C3 C 0.90034(18) 0.43771(9) 0.33187(4) 0.0152(3) Uani 1 1 d . . . . .
C14 C 0.63442(19) 0.45312(9) 0.39867(4) 0.0148(3) Uani 1 1 d . . . . .
C15 C 0.62826(18) 0.52029(8) 0.42304(4) 0.0146(3) Uani 1 1 d . . . . .
C20 C 0.40902(18) 0.52012(8) 0.37933(4) 0.0151(3) Uani 1 1 d . . . . .
C5 C 0.87476(18) 0.38173(8) 0.36518(4) 0.0152(3) Uani 1 1 d . . . . .
C2 C 1.00421(19) 0.39913(9) 0.30288(5) 0.0169(3) Uani 1 1 d . . . . .
C4 C 0.96283(19) 0.31328(9) 0.35510(5) 0.0172(3) Uani 1 1 d . . . . .
H4 H 0.9687 0.2658 0.3716 0.021 Uiso 1 1 calc R U . . .
C8 C 0.84907(19) 0.51847(9) 0.32474(5) 0.0164(3) Uani 1 1 d . . . . .
H8 H 0.7788 0.5458 0.3436 0.020 Uiso 1 1 calc R U . . .
C23 C 0.26559(19) 0.54661(9) 0.35950(5) 0.0176(3) Uani 1 1 d . . . . .
H23 H 0.2170 0.5159 0.3379 0.021 Uiso 1 1 calc R U . . .
C22 C 0.41006(19) 0.63892(9) 0.42436(5) 0.0161(3) Uani 1 1 d . . . . .
H22 H 0.4569 0.6702 0.4460 0.019 Uiso 1 1 calc R U . . .
C12 C 0.78242(18) 0.39918(8) 0.40482(4) 0.0147(3) Uani 1 1 d . . . . .
C25 C 0.26735(19) 0.66400(9) 0.40443(5) 0.0180(3) Uani 1 1 d . . . . .
C16 C 0.77386(18) 0.52460(8) 0.45219(4) 0.0149(3) Uani 1 1 d . . . . .
C24 C 0.19679(19) 0.61887(9) 0.37235(5) 0.0190(3) Uani 1 1 d . . . . .
H24 H 0.0997 0.6384 0.3592 0.023 Uiso 1 1 calc R U . . .
C13 C 0.88719(19) 0.45655(9) 0.43363(5) 0.0163(3) Uani 1 1 d . . . . .
H13A H 0.9370 0.4244 0.4562 0.020 Uiso 1 1 calc R U . . .
H13B H 0.9780 0.4816 0.4176 0.020 Uiso 1 1 calc R U . . .
C17 C 0.8608(2) 0.60747(9) 0.45121(5) 0.0195(3) Uani 1 1 d . . . . .
H17A H 0.8890 0.6213 0.4227 0.029 Uiso 1 1 calc R U . . .
H17B H 0.9620 0.6050 0.4678 0.029 Uiso 1 1 calc R U . . .
H17C H 0.7867 0.6489 0.4625 0.029 Uiso 1 1 calc R U . . .
C18 C 0.7233(2) 0.50490(10) 0.49661(5) 0.0191(3) Uani 1 1 d . . . . .
H18A H 0.6433 0.5453 0.5063 0.029 Uiso 1 1 calc R U . . .
H18B H 0.8214 0.5060 0.5143 0.029 Uiso 1 1 calc R U . . .
H18C H 0.6730 0.4509 0.4976 0.029 Uiso 1 1 calc R U . . .
C9 C 0.9044(2) 0.55623(9) 0.28949(5) 0.0193(3) Uani 1 1 d . . . . .
C6 C 1.0581(2) 0.43805(10) 0.26712(5) 0.0205(3) Uani 1 1 d . . . . .
H6 H 1.1276 0.4112 0.2479 0.025 Uiso 1 1 calc R U . . .
C19 C 0.4593(2) 0.38666(9) 0.34328(5) 0.0198(3) Uani 1 1 d . . . . .
H19A H 0.5585 0.3552 0.3365 0.030 Uiso 1 1 calc R U . . .
H19B H 0.4135 0.4105 0.3181 0.030 Uiso 1 1 calc R U . . .
H19C H 0.3767 0.3510 0.3559 0.030 Uiso 1 1 calc R U . . .
C11 C 0.7334(2) 0.32008(9) 0.42693(5) 0.0201(3) Uani 1 1 d . . . . .
H11A H 0.6793 0.3331 0.4531 0.030 Uiso 1 1 calc R U . . .
H11B H 0.8328 0.2876 0.4322 0.030 Uiso 1 1 calc R U . . .
H11C H 0.6570 0.2892 0.4095 0.030 Uiso 1 1 calc R U . . .
C7 C 1.0066(2) 0.51685(10) 0.26075(5) 0.0224(4) Uani 1 1 d . . . . .
H7 H 1.0408 0.5448 0.2366 0.027 Uiso 1 1 calc R U . . .
C10 C 0.7675(2) 0.67945(9) 0.30790(5) 0.0246(4) Uani 1 1 d . . . . .
H10A H 0.6613 0.6516 0.3115 0.037 Uiso 1 1 calc R U . . .
H10B H 0.7480 0.7344 0.2974 0.037 Uiso 1 1 calc R U . . .
H10C H 0.8249 0.6825 0.3344 0.037 Uiso 1 1 calc R U . . .
C1 C 1.1391(2) 0.26227(10) 0.29630(5) 0.0242(4) Uani 1 1 d . . . . .
H1A H 1.0791 0.2440 0.2718 0.036 Uiso 1 1 calc R U . . .
H1B H 1.1590 0.2159 0.3146 0.036 Uiso 1 1 calc R U . . .
H1C H 1.2453 0.2860 0.2881 0.036 Uiso 1 1 calc R U . . .
C26 C 0.2380(2) 0.78147(10) 0.44732(6) 0.0309(4) Uani 1 1 d . . . . .
H26A H 0.2342 0.7481 0.4723 0.046 Uiso 1 1 calc R U . . .
H26B H 0.1661 0.8288 0.4508 0.046 Uiso 1 1 calc R U . . .
H26C H 0.3519 0.7996 0.4425 0.046 Uiso 1 1 calc R U . . .

loop_
_atom_site_aniso_label
_atom_site_aniso_U_11
_atom_site_aniso_U_22
_atom_site_aniso_U_33
_atom_site_aniso_U_23
_atom_site_aniso_U_13
_atom_site_aniso_U_12
O1 0.0210(6) 0.0170(5) 0.0341(6) -0.0047(5) -0.0044(5) 0.0051(5)
O2 0.0359(7) 0.0180(6) 0.0278(6) 0.0079(5) 0.0101(5) 0.0081(5)
N2 0.0140(6) 0.0133(6) 0.0187(6) -0.0017(5) -0.0024(5) -0.0002(5)
N1 0.0197(7) 0.0144(6) 0.0204(7) -0.0042(5) -0.0004(5) 0.0027(5)
C21 0.0132(7) 0.0140(7) 0.0161(7) 0.0024(6) 0.0015(6) -0.0017(6)
C3 0.0124(7) 0.0151(7) 0.0179(7) -0.0014(6) -0.0024(6) -0.0003(6)
C14 0.0148(7) 0.0142(7) 0.0154(7) 0.0026(6) 0.0007(6) -0.0022(6)
C15 0.0141(7) 0.0139(7) 0.0160(7) 0.0008(6) 0.0016(6) -0.0004(6)
C20 0.0139(7) 0.0133(7) 0.0181(7) 0.0008(6) 0.0015(6) -0.0013(6)
C5 0.0147(7) 0.0122(7) 0.0188(7) -0.0011(6) -0.0021(6) -0.0015(6)
C2 0.0152(8) 0.0166(7) 0.0189(7) -0.0035(6) -0.0034(6) 0.0013(6)
C4 0.0186(8) 0.0131(7) 0.0200(8) -0.0006(6) -0.0030(6) 0.0000(6)
C8 0.0141(7) 0.0158(7) 0.0193(7) -0.0015(6) -0.0001(6) 0.0015(6)
C23 0.0146(8) 0.0180(7) 0.0202(7) -0.0001(6) -0.0022(6) -0.0024(6)
C22 0.0156(8) 0.0139(7) 0.0189(7) -0.0004(6) 0.0007(6) -0.0009(6)
C12 0.0137(7) 0.0121(7) 0.0182(7) 0.0004(6) -0.0008(6) 0.0000(6)
C25 0.0160(8) 0.0139(7) 0.0243(8) 0.0018(6) 0.0024(6) 0.0012(6)
C16 0.0136(7) 0.0137(7) 0.0174(7) -0.0002(6) -0.0009(6) 0.0000(6)
C24 0.0128(7) 0.0195(7) 0.0248(8) 0.0039(6) -0.0023(6) 0.0010(6)
C13 0.0150(8) 0.0155(7) 0.0182(7) -0.0002(6) -0.0020(6) 0.0005(6)
C17 0.0182(8) 0.0153(7) 0.0250(8) -0.0010(6) -0.0020(6) -0.0008(6)
C18 0.0178(8) 0.0212(7) 0.0183(7) 0.0001(6) -0.0021(6) -0.0008(6)
C9 0.0198(8) 0.0155(7) 0.0225(8) 0.0027(6) -0.0007(6) 0.0020(6)
C6 0.0186(8) 0.0242(8) 0.0188(7) -0.0048(6) 0.0009(6) 0.0009(6)
C19 0.0209(8) 0.0173(7) 0.0212(8) -0.0034(6) -0.0023(6) -0.0030(6)
C11 0.0198(8) 0.0159(7) 0.0245(8) 0.0037(6) 0.0000(7) -0.0009(6)
C7 0.0238(9) 0.0250(8) 0.0183(8) 0.0032(6) 0.0036(7) 0.0002(7)
C10 0.0291(9) 0.0156(7) 0.0291(9) 0.0033(6) 0.0046(7) 0.0068(7)
C1 0.0259(9) 0.0192(8) 0.0274(9) -0.0075(7) 0.0008(7) 0.0058(7)
C26 0.0258(9) 0.0239(9) 0.0430(10) -0.0135(8) -0.0047(8) 0.0066(7)

loop_
_atom_type_symbol
_atom_type_description
_atom_type_scat_dispersion_real
_atom_type_scat_dispersion_imag
_atom_type_scat_source
C C 0.0033 0.0016 'International Tables Vol C Tables 4.2.6.8 and 6.1.1.4'
H H 0.0000 0.0000 'International Tables Vol C Tables 4.2.6.8 and 6.1.1.4'
N N 0.0061 0.0033 'International Tables Vol C Tables 4.2.6.8 and 6.1.1.4'
O O 0.0106 0.0060 'International Tables Vol C Tables 4.2.6.8 and 6.1.1.4'

loop_
_geom_angle_atom_site_label_1
_geom_angle_atom_site_label_2
_geom_angle_atom_site_label_3
_geom_angle
_geom_angle_site_symmetry_1
_geom_angle_site_symmetry_3
_geom_angle_publ_flag
C25 O1 C26 117.54(12) . . ?
C9 O2 C10 116.83(12) . . ?
C14 N2 C20 107.02(12) . . ?
C14 N2 C19 127.51(13) . . ?
C20 N2 C19 125.33(13) . . ?
C4 N1 C2 108.26(12) . . ?
C4 N1 C1 126.56(13) . . ?
C2 N1 C1 125.09(13) . . ?
C22 C21 C20 119.17(13) . . ?
C22 C21 C15 135.38(14) . . ?
C20 C21 C15 105.45(12) . . ?
C2 C3 C8 119.28(14) . . ?
C2 C3 C5 107.34(13) . . ?
C8 C3 C5 133.32(14) . . ?
C15 C14 N2 111.03(13) . . ?
C15 C14 C12 115.64(13) . . ?
N2 C14 C12 133.28(13) . . ?
C14 C15 C21 107.46(13) . . ?
C14 C15 C16 111.94(13) . . ?
C21 C15 C16 140.58(13) . . ?
N2 C20 C23 129.00(13) . . ?
N2 C20 C21 109.04(13) . . ?
C23 C20 C21 121.95(13) . . ?
C4 C5 C3 105.88(13) . . ?
C4 C5 C12 127.84(13) . . ?
C3 C5 C12 126.05(13) . . ?
N1 C2 C6 130.01(14) . . ?
N1 C2 C3 107.75(13) . . ?
C6 C2 C3 122.19(14) . . ?
N1 C4 C5 110.77(13) . . ?
N1 C4 H4 124.6 . . ?
C5 C4 H4 124.6 . . ?
C9 C8 C3 117.81(14) . . ?
C9 C8 H8 121.1 . . ?
C3 C8 H8 121.1 . . ?
C24 C23 C20 117.73(14) . . ?
C24 C23 H23 121.1 . . ?
C20 C23 H23 121.1 . . ?
C25 C22 C21 118.01(14) . . ?
C25 C22 H22 121.0 . . ?
C21 C22 H22 121.0 . . ?
C14 C12 C5 113.03(12) . . ?
C14 C12 C11 110.98(12) . . ?
C5 C12 C11 111.22(12) . . ?
C14 C12 C13 98.69(11) . . ?
C5 C12 C13 110.70(12) . . ?
C11 C12 C13 111.66(12) . . ?
C22 C25 O1 124.48(14) . . ?
C22 C25 C24 121.83(14) . . ?
O1 C25 C24 113.68(13) . . ?
C15 C16 C18 111.82(12) . . ?
C15 C16 C17 112.62(12) . . ?
C18 C16 C17 109.23(12) . . ?
C15 C16 C13 100.38(11) . . ?
C18 C16 C13 111.42(12) . . ?
C17 C16 C13 111.17(12) . . ?
C23 C24 C25 121.30(14) . . ?
C23 C24 H24 119.4 . . ?
C25 C24 H24 119.4 . . ?
C16 C13 C12 110.09(12) . . ?
C16 C13 H13A 109.6 . . ?
C12 C13 H13A 109.6 . . ?
C16 C13 H13B 109.6 . . ?
C12 C13 H13B 109.6 . . ?
H13A C13 H13B 108.2 . . ?
C16 C17 H17A 109.5 . . ?
C16 C17 H17B 109.5 . . ?
H17A C17 H17B 109.5 . . ?
C16 C17 H17C 109.5 . . ?
H17A C17 H17C 109.5 . . ?
H17B C17 H17C 109.5 . . ?
C16 C18 H18A 109.5 . . ?
C16 C18 H18B 109.5 . . ?
H18A C18 H18B 109.5 . . ?
C16 C18 H18C 109.5 . . ?
H18A C18 H18C 109.5 . . ?
H18B C18 H18C 109.5 . . ?
C8 C9 O2 123.47(14) . . ?
C8 C9 C7 122.27(14) . . ?
O2 C9 C7 114.26(13) . . ?
C7 C6 C2 117.60(14) . . ?
C7 C6 H6 121.2 . . ?
C2 C6 H6 121.2 . . ?
N2 C19 H19A 109.5 . . ?
N2 C19 H19B 109.5 . . ?
H19A C19 H19B 109.5 . . ?
N2 C19 H19C 109.5 . . ?
H19A C19 H19C 109.5 . . ?
H19B C19 H19C 109.5 . . ?
C12 C11 H11A 109.5 . . ?
C12 C11 H11B 109.5 . . ?
H11A C11 H11B 109.5 . . ?
C12 C11 H11C 109.5 . . ?
H11A C11 H11C 109.5 . . ?
H11B C11 H11C 109.5 . . ?
C6 C7 C9 120.84(14) . . ?
C6 C7 H7 119.6 . . ?
C9 C7 H7 119.6 . . ?
O2 C10 H10A 109.5 . . ?
O2 C10 H10B 109.5 . . ?
H10A C10 H10B 109.5 . . ?
O2 C10 H10C 109.5 . . ?
H10A C10 H10C 109.5 . . ?
H10B C10 H10C 109.5 . . ?
N1 C1 H1A 109.5 . . ?
N1 C1 H1B 109.5 . . ?
H1A C1 H1B 109.5 . . ?
N1 C1 H1C 109.5 . . ?
H1A C1 H1C 109.5 . . ?
H1B C1 H1C 109.5 . . ?
O1 C26 H26A 109.5 . . ?
O1 C26 H26B 109.5 . . ?
H26A C26 H26B 109.5 . . ?
O1 C26 H26C 109.5 . . ?
H26A C26 H26C 109.5 . . ?
H26B C26 H26C 109.5 . . ?

loop_
_geom_bond_atom_site_label_1
_geom_bond_atom_site_label_2
_geom_bond_distance
_geom_bond_site_symmetry_2
_geom_bond_publ_flag
O1 C25 1.3852(18) . ?
O1 C26 1.418(2) . ?
O2 C9 1.3859(18) . ?
O2 C10 1.4191(19) . ?
N2 C14 1.3746(19) . ?
N2 C20 1.3878(18) . ?
N2 C19 1.4546(18) . ?
N1 C4 1.376(2) . ?
N1 C2 1.3814(19) . ?
N1 C1 1.4528(19) . ?
C21 C22 1.414(2) . ?
C21 C20 1.420(2) . ?
C21 C15 1.433(2) . ?
C3 C2 1.413(2) . ?
C3 C8 1.414(2) . ?
C3 C5 1.437(2) . ?
C14 C15 1.362(2) . ?
C14 C12 1.504(2) . ?
C15 C16 1.512(2) . ?
C20 C23 1.396(2) . ?
C5 C4 1.374(2) . ?
C5 C12 1.515(2) . ?
C2 C6 1.396(2) . ?
C4 H4 0.9500 . ?
C8 C9 1.378(2) . ?
C8 H8 0.9500 . ?
C23 C24 1.379(2) . ?
C23 H23 0.9500 . ?
C22 C25 1.386(2) . ?
C22 H22 0.9500 . ?
C12 C11 1.5406(19) . ?
C12 C13 1.577(2) . ?
C25 C24 1.401(2) . ?
C16 C18 1.534(2) . ?
C16 C17 1.536(2) . ?
C16 C13 1.569(2) . ?
C24 H24 0.9500 . ?
C13 H13A 0.9900 . ?
C13 H13B 0.9900 . ?
C17 H17A 0.9800 . ?
C17 H17B 0.9800 . ?
C17 H17C 0.9800 . ?
C18 H18A 0.9800 . ?
C18 H18B 0.9800 . ?
C18 H18C 0.9800 . ?
C9 C7 1.405(2) . ?
C6 C7 1.380(2) . ?
C6 H6 0.9500 . ?
C19 H19A 0.9800 . ?
C19 H19B 0.9800 . ?
C19 H19C 0.9800 . ?
C11 H11A 0.9800 . ?
C11 H11B 0.9800 . ?
C11 H11C 0.9800 . ?
C7 H7 0.9500 . ?
C10 H10A 0.9800 . ?
C10 H10B 0.9800 . ?
C10 H10C 0.9800 . ?
C1 H1A 0.9800 . ?
C1 H1B 0.9800 . ?
C1 H1C 0.9800 . ?
C26 H26A 0.9800 . ?
C26 H26B 0.9800 . ?
C26 H26C 0.9800 . ?

loop_
_geom_torsion_atom_site_label_1
_geom_torsion_atom_site_label_2
_geom_torsion_atom_site_label_3
_geom_torsion_atom_site_label_4
_geom_torsion
_geom_torsion_site_symmetry_1
_geom_torsion_site_symmetry_2
_geom_torsion_site_symmetry_3
_geom_torsion_site_symmetry_4
_geom_torsion_publ_flag
C20 N2 C14 C15 0.55(16) . . . . ?
C19 N2 C14 C15 -175.27(14) . . . . ?
C20 N2 C14 C12 -176.72(15) . . . . ?
C19 N2 C14 C12 7.5(3) . . . . ?
N2 C14 C15 C21 -0.31(17) . . . . ?
C12 C14 C15 C21 177.48(12) . . . . ?
N2 C14 C15 C16 -179.01(12) . . . . ?
C12 C14 C15 C16 -1.22(18) . . . . ?
C22 C21 C15 C14 -179.36(16) . . . . ?
C20 C21 C15 C14 -0.04(16) . . . . ?
C22 C21 C15 C16 -1.3(3) . . . . ?
C20 C21 C15 C16 178.06(17) . . . . ?
C14 N2 C20 C23 178.24(15) . . . . ?
C19 N2 C20 C23 -5.8(2) . . . . ?
C14 N2 C20 C21 -0.56(16) . . . . ?
C19 N2 C20 C21 175.38(13) . . . . ?
C22 C21 C20 N2 179.83(13) . . . . ?
C15 C21 C20 N2 0.37(16) . . . . ?
C22 C21 C20 C23 0.9(2) . . . . ?
C15 C21 C20 C23 -178.53(13) . . . . ?
C2 C3 C5 C4 0.14(16) . . . . ?
C8 C3 C5 C4 -177.12(16) . . . . ?
C2 C3 C5 C12 174.93(14) . . . . ?
C8 C3 C5 C12 -2.3(3) . . . . ?
C4 N1 C2 C6 177.69(16) . . . . ?
C1 N1 C2 C6 -5.6(3) . . . . ?
C4 N1 C2 C3 0.26(16) . . . . ?
C1 N1 C2 C3 177.00(14) . . . . ?
C8 C3 C2 N1 177.47(13) . . . . ?
C5 C3 C2 N1 -0.25(16) . . . . ?
C8 C3 C2 C6 -0.2(2) . . . . ?
C5 C3 C2 C6 -177.92(14) . . . . ?
C2 N1 C4 C5 -0.18(17) . . . . ?
C1 N1 C4 C5 -176.86(14) . . . . ?
C3 C5 C4 N1 0.02(17) . . . . ?
C12 C5 C4 N1 -174.64(14) . . . . ?
C2 C3 C8 C9 -0.3(2) . . . . ?
C5 C3 C8 C9 176.66(16) . . . . ?
N2 C20 C23 C24 -179.03(14) . . . . ?
C21 C20 C23 C24 -0.4(2) . . . . ?
C20 C21 C22 C25 -0.6(2) . . . . ?
C15 C21 C22 C25 178.65(16) . . . . ?
C15 C14 C12 C5 -126.77(14) . . . . ?
N2 C14 C12 C5 50.4(2) . . . . ?
C15 C14 C12 C11 107.49(15) . . . . ?
N2 C14 C12 C11 -75.3(2) . . . . ?
C15 C14 C12 C13 -9.80(16) . . . . ?
N2 C14 C12 C13 167.36(15) . . . . ?
C4 C5 C12 C14 -149.51(15) . . . . ?
C3 C5 C12 C14 36.8(2) . . . . ?
C4 C5 C12 C11 -23.9(2) . . . . ?
C3 C5 C12 C11 162.46(14) . . . . ?
C4 C5 C12 C13 100.85(17) . . . . ?
C3 C5 C12 C13 -72.80(18) . . . . ?
C21 C22 C25 O1 -178.95(13) . . . . ?
C21 C22 C25 C24 -0.2(2) . . . . ?
C26 O1 C25 C22 -6.0(2) . . . . ?
C26 O1 C25 C24 175.20(14) . . . . ?
C14 C15 C16 C18 -106.54(14) . . . . ?
C21 C15 C16 C18 75.4(2) . . . . ?
C14 C15 C16 C17 130.01(14) . . . . ?
C21 C15 C16 C17 -48.0(2) . . . . ?
C14 C15 C16 C13 11.71(15) . . . . ?
C21 C15 C16 C13 -166.34(18) . . . . ?
C20 C23 C24 C25 -0.5(2) . . . . ?
C22 C25 C24 C23 0.8(2) . . . . ?
O1 C25 C24 C23 179.66(13) . . . . ?
C15 C16 C13 C12 -17.82(14) . . . . ?
C18 C16 C13 C12 100.72(14) . . . . ?
C17 C16 C13 C12 -137.18(12) . . . . ?
C14 C12 C13 C16 16.91(14) . . . . ?
C5 C12 C13 C16 135.65(12) . . . . ?
C11 C12 C13 C16 -99.86(14) . . . . ?
C3 C8 C9 O2 -178.48(14) . . . . ?
C3 C8 C9 C7 0.9(2) . . . . ?
C10 O2 C9 C8 1.2(2) . . . . ?
C10 O2 C9 C7 -178.17(14) . . . . ?
N1 C2 C6 C7 -176.89(15) . . . . ?
C3 C2 C6 C7 0.2(2) . . . . ?
C2 C6 C7 C9 0.3(2) . . . . ?
C8 C9 C7 C6 -0.9(3) . . . . ?
O2 C9 C7 C6 178.52(15) . . . . ?
